data_4034812
loop_
_publ_author_name
'Camps, Pelayo'
'Lozano, David'
'Barbaraci, Carla'
'Font-Bardia, Merce'
'Luque, F. Javier'
'Estarellas, Carolina'

_publ_section_title
;
 Generation and Reactions of an Octacyclic Hindered Pyramidalized Alkene.
;
_journal_issue 10
_journal_name_full 'The Journal of organic chemistry'
_journal_page_first 5420
_journal_page_last 5430
_journal_paper_doi 10.1021/acs.joc.8b00212
_journal_volume 83
_journal_year 2018
_chemical_formula_moiety 'C19 H20'
_chemical_formula_sum 'C19 H20'
_chemical_formula_weight 248.35
_space_group_crystal_system triclinic
_space_group_IT_number 2
_space_group_name_Hall '-P 1'
_space_group_name_H-M_alt 'P -1'
_atom_sites_solution_hydrogens geom
_audit_creation_method SHELXL-2012
_cell_angle_alpha 105.046(2)
_cell_angle_beta 96.566(2)
_cell_angle_gamma 90.113(2)
_cell_formula_units_Z 4
_cell_length_a 5.9104(4)
_cell_length_b 11.1856(8)
_cell_length_c 19.9679(14)
_cell_measurement_reflns_used 9935
_cell_measurement_temperature 100(2)
_cell_measurement_theta_max 30.52
_cell_measurement_theta_min 2.40
_cell_volume 1265.80(15)
_computing_cell_refinement 'Bruker SAINT'
_computing_data_collection 'Bruker APEX2'
_computing_data_reduction 'Bruker SAINT'
_computing_molecular_graphics 'Bruker SHELXTL'
_computing_publication_material 'Bruker SHELXTL'
_computing_structure_refinement 'SHELXL-2014 (Sheldrick 2014)'
_computing_structure_solution 'XT-2014 (Sheldrick 2008)'
_diffrn_ambient_temperature 100(2)
_diffrn_measured_fraction_theta_full 0.993
_diffrn_measured_fraction_theta_max 0.992
_diffrn_measurement_device_type 'D8 Venture'
_diffrn_measurement_method '\f and \w scans'
_diffrn_radiation_type MoK\a
_diffrn_radiation_wavelength 0.71073
_diffrn_reflns_av_R_equivalents 0.0449
_diffrn_reflns_av_unetI/netI 0.0243
_diffrn_reflns_Laue_measured_fraction_full 0.993
_diffrn_reflns_Laue_measured_fraction_max 0.992
_diffrn_reflns_limit_h_max 8
_diffrn_reflns_limit_h_min -8
_diffrn_reflns_limit_k_max 15
_diffrn_reflns_limit_k_min -15
_diffrn_reflns_limit_l_max 28
_diffrn_reflns_limit_l_min -28
_diffrn_reflns_number 71539
_diffrn_reflns_point_group_measured_fraction_full 0.993
_diffrn_reflns_point_group_measured_fraction_max 0.992
_diffrn_reflns_theta_full 25.242
_diffrn_reflns_theta_max 30.567
_diffrn_reflns_theta_min 2.447
_diffrn_source microfocus
_exptl_absorpt_coefficient_mu 0.073
_exptl_absorpt_correction_T_max 0.7461
_exptl_absorpt_correction_T_min 0.6714
_exptl_absorpt_correction_type multi-scan
_exptl_absorpt_process_details sadabs
_exptl_crystal_colour colourless
_exptl_crystal_density_diffrn 1.303
_exptl_crystal_description prism
_exptl_crystal_F_000 536
_exptl_crystal_size_max 0.440
_exptl_crystal_size_mid 0.103
_exptl_crystal_size_min 0.058
_refine_diff_density_max 0.505
_refine_diff_density_min -0.338
_refine_diff_density_rms 0.064
_refine_ls_extinction_method none
_refine_ls_goodness_of_fit_ref 1.044
_refine_ls_hydrogen_treatment constr
_refine_ls_matrix_type full
_refine_ls_number_parameters 343
_refine_ls_number_reflns 7702
_refine_ls_number_restraints 0
_refine_ls_restrained_S_all 1.044
_refine_ls_R_factor_all 0.0651
_refine_ls_R_factor_gt 0.0545
_refine_ls_shift/su_max 0.000
_refine_ls_shift/su_mean 0.000
_refine_ls_structure_factor_coef Fsqd
_refine_ls_weighting_details
;
 w=1/[\s^2^(Fo^2^)+(0.0795P)^2^+0.9711P]
 where P=(Fo^2^+2Fc^2^)/3
;
_refine_ls_weighting_scheme calc
_refine_ls_wR_factor_gt 0.1622
_refine_ls_wR_factor_ref 0.1700
_reflns_Friedel_coverage 0.000
_reflns_number_gt 6307
_reflns_number_total 7702
_reflns_threshold_expression 'I > 2\s(I)'
_cod_data_source_file jo8b00212_si_004.cif
_cod_data_source_block mo_D28VB72_0m_a
_cod_database_code 4034812
_shelx_space_group_comment
;
The symmetry employed for this shelxl refinement is uniquely defined
by the following loop, which should always be used as a source of
symmetry information in preference to the above space-group names.
They are only intended as comments.
;
_shelxl_version_number 2012-9

loop_
_space_group_symop_operation_xyz
'x, y, z'
'-x, -y, -z'

loop_
_atom_site_label
_atom_site_type_symbol
_atom_site_fract_x
_atom_site_fract_y
_atom_site_fract_z
_atom_site_U_iso_or_equiv
_atom_site_adp_type
_atom_site_occupancy
_atom_site_site_symmetry_order
_atom_site_calc_flag
_atom_site_refinement_flags_posn
_atom_site_refinement_flags_adp
C1A C 0.3624(2) 0.47881(12) 0.40776(7) 0.0177(3) Uani 1 1 d . .
H1A H 0.3149 0.4363 0.4395 0.021 Uiso 1 1 calc R U
C2A C 0.5730(2) 0.52235(12) 0.40778(7) 0.0177(3) Uani 1 1 d . .
H2A H 0.7024 0.5165 0.4396 0.021 Uiso 1 1 calc R U
C3A C 0.5683(2) 0.58277(11) 0.34805(6) 0.0140(2) Uani 1 1 d . .
H3A H 0.6950 0.6443 0.3516 0.017 Uiso 1 1 calc R U
C4A C 0.5364(2) 0.47517(11) 0.27979(6) 0.0108(2) Uani 1 1 d . .
H4A H 0.6539 0.4108 0.2790 0.013 Uiso 1 1 calc R U
C5A C 0.2875(2) 0.42378(11) 0.27971(6) 0.0110(2) Uani 1 1 d . .
H5A H 0.2822 0.3340 0.2789 0.013 Uiso 1 1 calc R U
C6A C 0.2130(2) 0.50942(11) 0.34801(6) 0.0141(2) Uani 1 1 d . .
H6A H 0.0456 0.5103 0.3516 0.017 Uiso 1 1 calc R U
C7A C 0.3250(2) 0.63380(11) 0.34635(7) 0.0146(2) Uani 1 1 d . .
H7A H 0.3075 0.7004 0.3897 0.018 Uiso 1 1 calc R U
C8A C 0.51444(19) 0.52324(10) 0.21412(6) 0.0105(2) Uani 1 1 d . .
H8A H 0.6363 0.5853 0.2140 0.013 Uiso 1 1 calc R U
C9A C 0.4859(2) 0.41335(11) 0.14878(6) 0.0107(2) Uani 1 1 d . .
H9A H 0.6041 0.3498 0.1499 0.013 Uiso 1 1 calc R U
C10A C 0.2370(2) 0.36215(11) 0.14874(6) 0.0110(2) Uani 1 1 d . .
H10A H 0.2318 0.2733 0.1497 0.013 Uiso 1 1 calc R U
C11A C 0.15845(19) 0.45006(10) 0.21410(6) 0.0106(2) Uani 1 1 d . .
H11A H -0.0107 0.4523 0.2141 0.013 Uiso 1 1 calc R U
C12A C 0.2722(2) 0.57446(10) 0.21392(6) 0.0108(2) Uani 1 1 d . .
C13A C 0.2456(2) 0.67546(11) 0.28056(7) 0.0147(2) Uani 1 1 d . .
H13A H 0.0836 0.6976 0.2808 0.018 Uiso 1 1 calc R U
H13B H 0.3356 0.7504 0.2809 0.018 Uiso 1 1 calc R U
C14A C 0.4653(2) 0.45690(11) 0.08024(6) 0.0136(2) Uani 1 1 d . .
H14A H 0.5895 0.5149 0.0766 0.016 Uiso 1 1 calc R U
C15A C 0.4225(2) 0.34121(12) 0.02035(7) 0.0177(3) Uani 1 1 d . .
H15A H 0.5269 0.3056 -0.0115 0.021 Uiso 1 1 calc R U
C16A C 0.2108(2) 0.29819(12) 0.02037(7) 0.0178(3) Uani 1 1 d . .
H16A H 0.1376 0.2267 -0.0115 0.021 Uiso 1 1 calc R U
C17A C 0.1098(2) 0.38440(12) 0.08041(6) 0.0141(2) Uani 1 1 d . .
H17A H -0.0603 0.3826 0.0770 0.017 Uiso 1 1 calc R U
C18A C 0.2241(2) 0.50967(11) 0.08172(7) 0.0142(2) Uani 1 1 d . .
H18A H 0.1735 0.5355 0.0382 0.017 Uiso 1 1 calc R U
C19A C 0.1958(2) 0.61331(11) 0.14715(7) 0.0146(2) Uani 1 1 d . .
H19A H 0.2867 0.6875 0.1467 0.017 Uiso 1 1 calc R U
H19B H 0.0338 0.6358 0.1466 0.017 Uiso 1 1 calc R U
C1BB C 0.9823(2) 0.01757(12) 0.09313(7) 0.0180(3) Uani 1 1 d . .
H1B H 1.0931 0.0064 0.0613 0.022 Uiso 1 1 calc R U
C2B C 0.8020(2) 0.08899(12) 0.09338(7) 0.0176(3) Uani 1 1 d . .
H2B H 0.7605 0.1375 0.0616 0.021 Uiso 1 1 calc R U
C3B C 0.6750(2) 0.07886(12) 0.15354(6) 0.0147(2) Uani 1 1 d . .
H3B H 0.5117 0.1022 0.1503 0.018 Uiso 1 1 calc R U
C4B C 0.8274(2) 0.14700(11) 0.22216(6) 0.0115(2) Uani 1 1 d . .
H4B H 0.8695 0.2343 0.2234 0.014 Uiso 1 1 calc R U
C5B C 1.0397(2) 0.06198(11) 0.22155(6) 0.0119(2) Uani 1 1 d . .
H5B H 1.1866 0.1073 0.2226 0.014 Uiso 1 1 calc R U
C6B C 0.9785(2) -0.04248(11) 0.15271(6) 0.0147(2) Uani 1 1 d . .
H6 H 1.0664 -0.1198 0.1487 0.018 Uiso 1 1 calc R U
C7B C 0.7190(2) -0.05705(12) 0.15445(7) 0.0155(2) Uani 1 1 d . .
H7B H 0.6450 -0.1163 0.1109 0.019 Uiso 1 1 calc R U
C8B C 0.7241(2) 0.13658(11) 0.28764(6) 0.0116(2) Uani 1 1 d . .
H8B H 0.5603 0.1588 0.2879 0.014 Uiso 1 1 calc R U
C9B C 0.8792(2) 0.20540(11) 0.35359(6) 0.0126(2) Uani 1 1 d . .
H9B H 0.9205 0.2921 0.3535 0.015 Uiso 1 1 calc R U
C10B C 1.0915(2) 0.12054(11) 0.35277(6) 0.0130(2) Uani 1 1 d . .
H10B H 1.2377 0.1651 0.3522 0.016 Uiso 1 1 calc R U
C11B C 1.0281(2) 0.01481(11) 0.28668(6) 0.0127(2) Uani 1 1 d . .
H11B H 1.1130 -0.0626 0.2862 0.015 Uiso 1 1 calc R U
C12B C 0.7681(2) -0.00012(11) 0.28670(6) 0.0130(2) Uani 1 1 d . .
C13B C 0.6554(2) -0.09003(12) 0.21977(7) 0.0165(2) Uani 1 1 d . .
H13C H 0.4879 -0.0884 0.2195 0.020 Uiso 1 1 calc R U
H13D H 0.7032 -0.1751 0.2189 0.020 Uiso 1 1 calc R U
C14B C 0.7807(2) 0.19789(12) 0.42169(7) 0.0168(2) Uani 1 1 d . .
H14B H 0.6202 0.2244 0.4255 0.020 Uiso 1 1 calc R U
C15B C 0.9555(2) 0.26153(13) 0.48212(7) 0.0203(3) Uani 1 1 d . .
H15B H 0.9398 0.3389 0.5147 0.024 Uiso 1 1 calc R U
C16B C 1.1352(3) 0.18959(14) 0.48149(7) 0.0215(3) Uani 1 1 d . .
H16B H 1.2705 0.2064 0.5134 0.026 Uiso 1 1 calc R U
C17B C 1.0842(2) 0.07618(13) 0.42049(7) 0.0175(2) Uani 1 1 d . .
H17B H 1.1747 0.0018 0.4232 0.021 Uiso 1 1 calc R U
C18B C 0.8231(2) 0.06031(13) 0.41887(7) 0.0181(3) Uani 1 1 d . .
H18B H 0.7833 0.0396 0.4620 0.022 Uiso 1 1 calc R U
C19B C 0.7078(2) -0.03121(12) 0.35288(7) 0.0180(3) Uani 1 1 d . .
H19C H 0.7562 -0.1160 0.3526 0.022 Uiso 1 1 calc R U
H19D H 0.5405 -0.0294 0.3533 0.022 Uiso 1 1 calc R U

loop_
_atom_site_aniso_label
_atom_site_aniso_U_11
_atom_site_aniso_U_22
_atom_site_aniso_U_33
_atom_site_aniso_U_23
_atom_site_aniso_U_13
_atom_site_aniso_U_12
C1A 0.0225(6) 0.0177(6) 0.0137(5) 0.0040(4) 0.0048(5) 0.0010(5)
C2A 0.0203(6) 0.0188(6) 0.0127(5) 0.0024(4) 0.0008(4) 0.0012(5)
C3A 0.0135(5) 0.0128(5) 0.0145(5) 0.0018(4) 0.0008(4) -0.0015(4)
C4A 0.0101(5) 0.0094(5) 0.0133(5) 0.0035(4) 0.0013(4) 0.0006(4)
C5A 0.0104(5) 0.0092(5) 0.0142(5) 0.0041(4) 0.0026(4) 0.0005(4)
C6A 0.0136(5) 0.0134(5) 0.0155(5) 0.0029(4) 0.0050(4) 0.0002(4)
C7A 0.0149(6) 0.0109(5) 0.0170(5) 0.0011(4) 0.0037(4) 0.0012(4)
C8A 0.0087(5) 0.0088(5) 0.0144(5) 0.0040(4) 0.0015(4) 0.0000(4)
C9A 0.0094(5) 0.0100(5) 0.0134(5) 0.0040(4) 0.0020(4) 0.0011(4)
C10A 0.0098(5) 0.0087(5) 0.0149(5) 0.0041(4) 0.0010(4) -0.0001(4)
C11A 0.0080(5) 0.0091(5) 0.0157(5) 0.0044(4) 0.0022(4) 0.0000(4)
C12A 0.0089(5) 0.0077(5) 0.0166(5) 0.0044(4) 0.0016(4) 0.0014(4)
C13A 0.0148(6) 0.0084(5) 0.0210(6) 0.0034(4) 0.0037(4) 0.0026(4)
C14A 0.0127(5) 0.0146(5) 0.0149(5) 0.0063(4) 0.0022(4) -0.0002(4)
C15A 0.0207(6) 0.0192(6) 0.0138(5) 0.0051(4) 0.0028(4) 0.0018(5)
C16A 0.0207(6) 0.0176(6) 0.0140(5) 0.0033(4) -0.0001(4) -0.0011(5)
C17A 0.0102(5) 0.0155(5) 0.0165(5) 0.0050(4) -0.0009(4) -0.0007(4)
C18A 0.0123(5) 0.0148(5) 0.0170(5) 0.0078(4) -0.0005(4) 0.0007(4)
C19A 0.0129(5) 0.0112(5) 0.0213(6) 0.0079(4) 0.0006(4) 0.0027(4)
C1BB 0.0217(6) 0.0174(6) 0.0140(5) 0.0016(4) 0.0039(5) -0.0030(5)
C2B 0.0210(6) 0.0174(6) 0.0140(5) 0.0042(4) 0.0007(4) -0.0017(5)
C3B 0.0132(5) 0.0152(5) 0.0154(5) 0.0040(4) -0.0001(4) 0.0008(4)
C4B 0.0110(5) 0.0095(5) 0.0145(5) 0.0037(4) 0.0020(4) 0.0005(4)
C5B 0.0105(5) 0.0108(5) 0.0147(5) 0.0034(4) 0.0029(4) 0.0001(4)
C6B 0.0167(6) 0.0114(5) 0.0152(5) 0.0014(4) 0.0035(4) 0.0011(4)
C7B 0.0166(6) 0.0125(5) 0.0161(5) 0.0015(4) 0.0012(4) -0.0028(4)
C8B 0.0089(5) 0.0111(5) 0.0153(5) 0.0038(4) 0.0024(4) 0.0011(4)
C9B 0.0121(5) 0.0112(5) 0.0141(5) 0.0023(4) 0.0025(4) -0.0003(4)
C10B 0.0102(5) 0.0143(5) 0.0151(5) 0.0048(4) 0.0015(4) 0.0007(4)
C11B 0.0135(5) 0.0104(5) 0.0150(5) 0.0044(4) 0.0024(4) 0.0023(4)
C12B 0.0133(5) 0.0107(5) 0.0158(5) 0.0044(4) 0.0027(4) -0.0018(4)
C13B 0.0179(6) 0.0116(5) 0.0195(6) 0.0033(4) 0.0022(4) -0.0047(4)
C14B 0.0168(6) 0.0180(6) 0.0159(6) 0.0031(4) 0.0056(4) -0.0004(4)
C15B 0.0227(7) 0.0228(6) 0.0142(6) 0.0019(5) 0.0042(5) -0.0024(5)
C16B 0.0212(7) 0.0287(7) 0.0142(6) 0.0058(5) 0.0001(5) -0.0020(5)
C17B 0.0179(6) 0.0203(6) 0.0158(6) 0.0076(5) 0.0012(4) 0.0027(5)
C18B 0.0207(6) 0.0194(6) 0.0160(6) 0.0073(5) 0.0043(5) -0.0026(5)
C19B 0.0215(6) 0.0150(6) 0.0197(6) 0.0073(5) 0.0050(5) -0.0041(5)

loop_
_atom_type_symbol
_atom_type_description
_atom_type_scat_dispersion_real
_atom_type_scat_dispersion_imag
_atom_type_scat_source
C C 0.0033 0.0016 'International Tables Vol C Tables 4.2.6.8 and 6.1.1.4'
H H 0.0000 0.0000 'International Tables Vol C Tables 4.2.6.8 and 6.1.1.4'

loop_
_geom_angle_atom_site_label_1
_geom_angle_atom_site_label_2
_geom_angle_atom_site_label_3
_geom_angle
C2A C1A C6A 107.61(11)
C2A C1A H1A 126.2
C6A C1A H1A 126.2
C1A C2A C3A 107.64(11)
C1A C2A H2A 126.2
C3A C2A H2A 126.2
C2A C3A C7A 101.19(10)
C2A C3A C4A 106.10(10)
C7A C3A C4A 99.70(9)
C2A C3A H3A 115.9
C7A C3A H3A 115.9
C4A C3A H3A 115.9
C8A C4A C3A 112.02(9)
C8A C4A C5A 102.66(9)
C3A C4A C5A 102.54(9)
C8A C4A H4A 112.9
C3A C4A H4A 112.9
C5A C4A H4A 112.9
C11A C5A C6A 111.91(10)
C11A C5A C4A 102.86(9)
C6A C5A C4A 102.43(9)
C11A C5A H5A 112.9
C6A C5A H5A 112.9
C4A C5A H5A 112.9
C1A C6A C7A 101.18(10)
C1A C6A C5A 106.13(10)
C7A C6A C5A 99.71(9)
C1A C6A H6A 115.9
C7A C6A H6A 115.9
C5A C6A H6A 115.9
C13A C7A C3A 114.12(10)
C13A C7A C6A 113.86(10)
C3A C7A C6A 93.31(9)
C13A C7A H7A 111.5
C3A C7A H7A 111.5
C6A C7A H7A 111.5
C4A C8A C9A 109.62(9)
C4A C8A C12A 101.75(9)
C9A C8A C12A 101.73(9)
C4A C8A H8A 114.1
C9A C8A H8A 114.1
C12A C8A H8A 114.1
C8A C9A C14A 111.84(9)
C8A C9A C10A 102.76(9)
C14A C9A C10A 102.45(9)
C8A C9A H9A 113.0
C14A C9A H9A 113.0
C10A C9A H9A 113.0
C11A C10A C17A 111.61(10)
C11A C10A C9A 102.75(9)
C17A C10A C9A 102.48(9)
C11A C10A H10A 113.0
C17A C10A H10A 113.0
C9A C10A H10A 113.0
C5A C11A C10A 109.47(9)
C5A C11A C12A 101.60(9)
C10A C11A C12A 101.68(9)
C5A C11A H11A 114.2
C10A C11A H11A 114.2
C12A C11A H11A 114.2
C19A C12A C13A 113.32(10)
C19A C12A C8A 112.00(10)
C13A C12A C8A 112.18(10)
C19A C12A C11A 112.17(10)
C13A C12A C11A 111.83(10)
C8A C12A C11A 93.85(9)
C12A C13A C7A 111.94(10)
C12A C13A H13A 109.2
C7A C13A H13A 109.2
C12A C13A H13B 109.2
C7A C13A H13B 109.2
H13A C13A H13B 107.9
C15A C14A C18A 100.91(10)
C15A C14A C9A 106.53(10)
C18A C14A C9A 99.70(9)
C15A C14A H14A 115.8
C18A C14A H14A 115.8
C9A C14A H14A 115.8
C16A C15A C14A 107.64(11)
C16A C15A H15A 126.2
C14A C15A H15A 126.2
C15A C16A C17A 107.40(11)
C15A C16A H16A 126.3
C17A C16A H16A 126.3
C16A C17A C18A 101.00(10)
C16A C17A C10A 106.54(10)
C18A C17A C10A 99.78(9)
C16A C17A H17A 115.8
C18A C17A H17A 115.8
C10A C17A H17A 115.8
C19A C18A C14A 114.21(10)
C19A C18A C17A 113.94(10)
C14A C18A C17A 93.47(9)
C19A C18A H18A 111.4
C14A C18A H18A 111.4
C17A C18A H18A 111.4
C12A C19A C18A 111.72(10)
C12A C19A H19A 109.3
C18A C19A H19A 109.3
C12A C19A H19B 109.3
C18A C19A H19B 109.3
H19A C19A H19B 107.9
C2B C1BB C6B 107.58(11)
C2B C1BB H1B 126.2
C6B C1BB H1B 126.2
C1BB C2B C3B 107.70(11)
C1BB C2B H2B 126.2
C3B C2B H2B 126.2
C2B C3B C7B 100.76(10)
C2B C3B C4B 106.73(10)
C7B C3B C4B 99.60(9)
C2B C3B H3B 115.8
C7B C3B H3B 115.8
C4B C3B H3B 115.8
C8B C4B C3B 111.98(10)
C8B C4B C5B 102.85(9)
C3B C4B C5B 102.52(9)
C8B C4B H4B 112.9
C3B C4B H4B 112.9
C5B C4B H4B 112.9
C11B C5B C6B 112.03(10)
C11B C5B C4B 102.77(9)
C6B C5B C4B 102.45(9)
C11B C5B H5B 112.9
C6B C5B H5B 112.9
C4B C5B H5B 112.9
C1BB C6B C7B 101.04(10)
C1BB C6B C5B 106.64(10)
C7B C6B C5B 99.69(9)
C1BB C6B H6 115.8
C7B C6B H6 115.8
C5B C6B H6 115.8
C13B C7B C3B 114.05(10)
C13B C7B C6B 114.16(11)
C3B C7B C6B 93.30(9)
C13B C7B H7B 111.4
C3B C7B H7B 111.4
C6B C7B H7B 111.4
C4B C8B C9B 110.00(9)
C4B C8B C12B 101.44(9)
C9B C8B C12B 101.44(9)
C4B C8B H8B 114.2
C9B C8B H8B 114.2
C12B C8B H8B 114.2
C8B C9B C14B 111.92(10)
C8B C9B C10B 102.86(9)
C14B C9B C10B 102.59(10)
C8B C9B H9B 112.9
C14B C9B H9B 112.9
C10B C9B H9B 112.9
C11B C10B C17B 111.69(10)
C11B C10B C9B 102.80(9)
C17B C10B C9B 102.55(10)
C11B C10B H10B 113.0
C17B C10B H10B 113.0
C9B C10B H10B 113.0
C5B C11B C10B 109.96(10)
C5B C11B C12B 101.61(9)
C10B C11B C12B 101.66(9)
C5B C11B H11B 114.1
C10B C11B H11B 114.1
C12B C11B H11B 114.1
C13B C12B C19B 112.89(10)
C13B C12B C11B 112.26(10)
C19B C12B C11B 112.23(10)
C13B C12B C8B 112.13(10)
C19B C12B C8B 112.25(10)
C11B C12B C8B 93.66(9)
C12B C13B C7B 111.81(10)
C12B C13B H13C 109.3
C7B C13B H13C 109.3
C12B C13B H13D 109.3
C7B C13B H13D 109.3
H13C C13B H13D 107.9
C15B C14B C18B 100.75(11)
C15B C14B C9B 106.59(10)
C18B C14B C9B 99.64(10)
C15B C14B H14B 115.9
C18B C14B H14B 115.9
C9B C14B H14B 115.9
C16B C15B C14B 107.84(12)
C16B C15B H15B 126.1
C14B C15B H15B 126.1
C15B C16B C17B 107.49(12)
C15B C16B H16B 126.3
C17B C16B H16B 126.3
C16B C17B C18B 100.88(11)
C16B C17B C10B 106.60(11)
C18B C17B C10B 99.64(10)
C16B C17B H17B 115.8
C18B C17B H17B 115.8
C10B C17B H17B 115.8
C19B C18B C14B 114.18(11)
C19B C18B C17B 114.11(11)
C14B C18B C17B 93.37(10)
C19B C18B H18B 111.3
C14B C18B H18B 111.3
C17B C18B H18B 111.3
C12B C19B C18B 111.63(10)
C12B C19B H19C 109.3
C18B C19B H19C 109.3
C12B C19B H19D 109.3
C18B C19B H19D 109.3
H19C C19B H19D 108.0

loop_
_geom_bond_atom_site_label_1
_geom_bond_atom_site_label_2
_geom_bond_distance
C1A C2A 1.3357(19)
C1A C6A 1.5140(18)
C1A H1A 0.9500
C2A C3A 1.5138(18)
C2A H2A 0.9500
C3A C7A 1.5482(17)
C3A C4A 1.5590(16)
C3A H3A 1.0000
C4A C8A 1.5337(16)
C4A C5A 1.5783(16)
C4A H4A 1.0000
C5A C11A 1.5351(16)
C5A C6A 1.5594(17)
C5A H5A 1.0000
C6A C7A 1.5490(17)
C6A H6A 1.0000
C7A C13A 1.5300(18)
C7A H7A 1.0000
C8A C9A 1.5356(16)
C8A C12A 1.5433(16)
C8A H8A 1.0000
C9A C14A 1.5599(16)
C9A C10A 1.5779(16)
C9A H9A 1.0000
C10A C11A 1.5361(16)
C10A C17A 1.5591(17)
C10A H10A 1.0000
C11A C12A 1.5452(16)
C11A H11A 1.0000
C12A C19A 1.5278(17)
C12A C13A 1.5296(17)
C13A H13A 0.9900
C13A H13B 0.9900
C14A C15A 1.5148(18)
C14A C18A 1.5443(17)
C14A H14A 1.0000
C15A C16A 1.3397(19)
C15A H15A 0.9500
C16A C17A 1.5128(18)
C16A H16A 0.9500
C17A C18A 1.5470(17)
C17A H17A 1.0000
C18A C19A 1.5309(18)
C18A H18A 1.0000
C19A H19A 0.9900
C19A H19B 0.9900
C1BB C2B 1.3328(19)
C1BB C6B 1.5127(18)
C1BB H1B 0.9500
C2B C3B 1.5150(18)
C2B H2B 0.9500
C3B C7B 1.5471(18)
C3B C4B 1.5627(17)
C3B H3B 1.0000
C4B C8B 1.5353(16)
C4B C5B 1.5752(17)
C4B H4B 1.0000
C5B C11B 1.5332(16)
C5B C6B 1.5608(17)
C5B H5B 1.0000
C6B C7B 1.5474(18)
C6B H6 1.0000
C7B C13B 1.5298(18)
C7B H7B 1.0000
C8B C9B 1.5368(17)
C8B C12B 1.5472(17)
C8B H8B 1.0000
C9B C14B 1.5607(17)
C9B C10B 1.5735(17)
C9B H9B 1.0000
C10B C11B 1.5348(17)
C10B C17B 1.5614(17)
C10B H10B 1.0000
C11B C12B 1.5455(17)
C11B H11B 1.0000
C12B C13B 1.5287(17)
C12B C19B 1.5297(17)
C13B H13C 0.9900
C13B H13D 0.9900
C14B C15B 1.5153(19)
C14B C18B 1.5472(19)
C14B H14B 1.0000
C15B C16B 1.333(2)
C15B H15B 0.9500
C16B C17B 1.5153(19)
C16B H16B 0.9500
C17B C18B 1.5490(19)
C17B H17B 1.0000
C18B C19B 1.5297(19)
C18B H18B 1.0000
C19B H19C 0.9900
C19B H19D 0.9900
